data_8101777
loop_
_publ_author_name
'R. D. Ernst'
'B. G. Harvey'
'A. M. Arif'

_publ_section_title
;
Crystal structure of bis(\m-oxo)hexakis(2,6-diisopropyl-phenoxy)
ditantalum(V), Ta~2~O~2~(C~12~H~17~O)~6~
;
_journal_issue 2
_journal_name_full 'Zeitschrift f\"ur Kristallographie - New Crystal Structures'
_journal_page_first 283
_journal_page_last 284
_journal_volume 220
_journal_year 2005
_chemical_formula_sum 'C72 H102 O8 Ta2'
_chemical_formula_weight 1457.44
_chemical_name_systematic
; 
bis(\m-oxo)hexakis(2,6-diisopropylphenoxy)ditantalum(V)
;
_space_group_IT_number 2
_symmetry_cell_setting triclinic
_symmetry_space_group_name_Hall '-P 1'
_symmetry_space_group_name_H-M 'P -1'
_atom_sites_solution_hydrogens geom
_atom_sites_solution_primary direct
_atom_sites_solution_secondary difmap
_audit_creation_method SHELXL-97
_cell_angle_alpha 113.2461(7)
_cell_angle_beta 97.4903(9)
_cell_angle_gamma 111.0447(8)
_cell_formula_units_Z 1
_cell_length_a 11.86130(10)
_cell_length_b 13.2907(2)
_cell_length_c 13.3311(2)
_cell_measurement_reflns_used 24932
_cell_measurement_temperature 200(1)
_cell_measurement_theta_max 30.03
_cell_measurement_theta_min 1.02
_cell_volume 1709.05(4)
_computing_cell_refinement DENZO-SMN
_computing_data_collection 'Nonius COLLECT'
_computing_data_reduction DENZO-SMN
_computing_molecular_graphics 'WinGX, Ortep3'
_computing_structure_refinement 'SHELXL-97 (Sheldrick, 1997)'
_computing_structure_solution DIRDIF99
_diffrn_ambient_temperature 200(1)
_diffrn_measured_fraction_theta_max 0.953
_diffrn_measurement_device_type 'Nonius KappaCCD Diffractometer'
_diffrn_measurement_method 'Omega scan'
_diffrn_radiation_monochromator graphite
_diffrn_radiation_source 'fine-focus sealed tube'
_diffrn_radiation_type MoK\a
_diffrn_radiation_wavelength 0.71073
_diffrn_reflns_av_R_equivalents 0.0269
_diffrn_reflns_av_sigmaI/netI 0.0439
_diffrn_reflns_limit_h_max 16
_diffrn_reflns_limit_h_min -16
_diffrn_reflns_limit_k_max 18
_diffrn_reflns_limit_k_min -15
_diffrn_reflns_limit_l_max 15
_diffrn_reflns_limit_l_min -18
_diffrn_reflns_number 13501
_diffrn_reflns_theta_max 30.03
_diffrn_reflns_theta_min 3.24
_diffrn_standards_decay_% <2.0
_exptl_absorpt_coefficient_mu 3.250
_exptl_absorpt_correction_T_max 0.5625
_exptl_absorpt_correction_T_min 0.4422
_exptl_absorpt_correction_type multi-scan
_exptl_absorpt_process_details 'DENZO-SMN (Otwinowski & Minor, 1997)'
_exptl_crystal_colour 'pale yellow'
_exptl_crystal_density_diffrn 1.416
_exptl_crystal_density_method 'not measured'
_exptl_crystal_description prism
_exptl_crystal_F_000 744
_exptl_crystal_size_max 0.30
_exptl_crystal_size_mid 0.25
_exptl_crystal_size_min 0.20
_refine_diff_density_max 0.720
_refine_diff_density_min -1.866
_refine_diff_density_rms 0.114
_refine_ls_extinction_method none
_refine_ls_goodness_of_fit_ref 1.065
_refine_ls_hydrogen_treatment mixed
_refine_ls_matrix_type full
_refine_ls_number_parameters 382
_refine_ls_number_reflns 9527
_refine_ls_number_restraints 0
_refine_ls_restrained_S_all 1.065
_refine_ls_R_factor_all 0.0336
_refine_ls_R_factor_gt 0.0286
_refine_ls_shift/su_max 0.004
_refine_ls_shift/su_mean 0.000
_refine_ls_structure_factor_coef Fsqd
_refine_ls_weighting_details 'calc w=1/[\s^2^(Fo^2^)+(0.0214P)^2^+1.2100P] where P=(Fo^2^+2Fc^2^)/3'
_refine_ls_weighting_scheme calc
_refine_ls_wR_factor_gt 0.0633
_refine_ls_wR_factor_ref 0.0655
_reflns_number_gt 8726
_reflns_number_total 9527
_reflns_threshold_expression >2sigma(I)
_cod_data_source_file 1267-1529.cff
_cod_data_source_block rde028
_cod_depositor_comments
;
The following automatic conversions were performed:
'_exptl_absorpt_correction_type' value 'Multi-scan' changed to
'multi-scan' according to
'/home/saulius/struct/CIF-dictionaries/cif_core.dic' dictionary named
'cif_core.dic' version 2.4.1 from 2010-06-29.

Automatic conversion script
Id: cif_fix_enum 1555 2011-01-17 13:19:09Z saulius 
;
_cod_database_code 8101777

loop_
_symmetry_equiv_pos_as_xyz
'x, y, z'
'-x, -y, -z'

loop_
_atom_site_label
_atom_site_type_symbol
_atom_site_fract_x
_atom_site_fract_y
_atom_site_fract_z
_atom_site_U_iso_or_equiv
_atom_site_adp_type
_atom_site_occupancy
_atom_site_symmetry_multiplicity
_atom_site_Wyckoff_symbol
_atom_site_calc_flag
_atom_site_refinement_flags
_atom_site_disorder_assembly
_atom_site_disorder_group
Ta1 Ta 0.071070(9) 0.085730(8) 0.127084(8) 0.02277(4) Uani 1 2 i d . . .
O1 O -0.06722(17) 0.05117(17) -0.01024(16) 0.0276(4) Uani 1 2 i d . . .
O2 O -0.0546(2) 0.05495(19) 0.19764(18) 0.0367(4) Uani 1 2 i d . . .
O3 O 0.19902(19) 0.10579(18) 0.24410(16) 0.0328(4) Uani 1 2 i d . . .
O4 O 0.16550(19) 0.23902(17) 0.13739(18) 0.0347(4) Uani 1 2 i d . . .
C1 C -0.1227(3) 0.0364(3) 0.2695(2) 0.0344(6) Uani 1 2 i d . . .
C2 C -0.1626(3) 0.1245(3) 0.3256(3) 0.0412(7) Uani 1 2 i d . . .
C3 C -0.2301(4) 0.1058(4) 0.3997(3) 0.0593(10) Uani 1 2 i d . . .
H3 H -0.2580 0.1642 0.4402 0.071 Uiso 1 2 i calc R . .
C4 C -0.2570(4) 0.0046(5) 0.4153(4) 0.0699(12) Uani 1 2 i d . . .
H4 H -0.3027 -0.0061 0.4668 0.084 Uiso 1 2 i calc R . .
C5 C -0.2183(4) -0.0819(4) 0.3567(4) 0.0617(11) Uani 1 2 i d . . .
H5 H -0.2393 -0.1523 0.3672 0.074 Uiso 1 2 i calc R . .
C6 C -0.1487(3) -0.0677(3) 0.2824(3) 0.0413(7) Uani 1 2 i d . . .
C7 C -0.1012(4) -0.1601(3) 0.2228(3) 0.0501(8) Uani 1 2 i d . . .
H7 H -0.0796 -0.1489 0.1567 0.060 Uiso 1 2 i calc R . .
C8 C -0.2007(4) -0.2930(4) 0.1744(4) 0.0665(11) Uani 1 2 i d . . .
H8A H -0.2190 -0.3085 0.2379 0.100 Uiso 1 2 i calc R . .
H8B H -0.1679 -0.3483 0.1303 0.100 Uiso 1 2 i calc R . .
H8C H -0.2791 -0.3074 0.1239 0.100 Uiso 1 2 i calc R . .
C9 C 0.0204(4) -0.1338(4) 0.3045(4) 0.0677(11) Uani 1 2 i d . . .
H9A H 0.0847 -0.0497 0.3311 0.102 Uiso 1 2 i calc R . .
H9B H 0.0526 -0.1915 0.2642 0.102 Uiso 1 2 i calc R . .
H9C H 0.0023 -0.1433 0.3707 0.102 Uiso 1 2 i calc R . .
C10 C -0.1385(3) 0.2309(3) 0.3010(3) 0.0478(8) Uani 1 2 i d . . .
H10 H -0.0479 0.2652 0.3021 0.057 Uiso 1 2 i calc R . .
C11 C -0.2229(4) 0.1858(4) 0.1805(3) 0.0523(9) Uani 1 2 i d . . .
H11A H -0.2057 0.1240 0.1236 0.078 Uiso 1 2 i calc R . .
H11B H -0.2046 0.2550 0.1647 0.078 Uiso 1 2 i calc R . .
H11C H -0.3126 0.1493 0.1760 0.078 Uiso 1 2 i calc R . .
C12 C -0.1561(5) 0.3355(4) 0.3894(4) 0.0748(13) Uani 1 2 i d . . .
H12A H -0.2460 0.3068 0.3851 0.112 Uiso 1 2 i calc R . .
H12B H -0.1294 0.4045 0.3729 0.112 Uiso 1 2 i calc R . .
H12C H -0.1041 0.3620 0.4669 0.112 Uiso 1 2 i calc R . .
C13 C 0.2944(3) 0.1491(2) 0.3413(2) 0.0293(5) Uani 1 2 i d . . .
C14 C 0.3648(3) 0.0838(3) 0.3396(3) 0.0333(6) Uani 1 2 i d . . .
C15 C 0.4655(3) 0.1329(3) 0.4379(3) 0.0442(7) Uani 1 2 i d . . .
H15 H 0.5157 0.0912 0.4390 0.053 Uiso 1 2 i calc R . .
C16 C 0.4941(3) 0.2408(3) 0.5339(3) 0.0529(9) Uani 1 2 i d . . .
H16 H 0.5647 0.2739 0.5996 0.063 Uiso 1 2 i calc R . .
C17 C 0.4202(3) 0.3008(3) 0.5346(3) 0.0478(8) Uani 1 2 i d . . .
H17 H 0.4397 0.3740 0.6020 0.057 Uiso 1 2 i calc R . .
C18 C 0.3175(3) 0.2565(3) 0.4387(3) 0.0364(6) Uani 1 2 i d . . .
C19 C 0.2358(3) 0.3226(3) 0.4414(3) 0.0438(7) Uani 1 2 i d . . .
H19 H 0.1637 0.2703 0.3674 0.053 Uiso 1 2 i calc R . .
C20 C 0.1770(4) 0.3345(4) 0.5382(4) 0.0585(9) Uani 1 2 i d . . .
H20A H 0.1246 0.2527 0.5278 0.088 Uiso 1 2 i calc R . .
H20B H 0.1237 0.3760 0.5366 0.088 Uiso 1 2 i calc R . .
H20C H 0.2449 0.3825 0.6125 0.088 Uiso 1 2 i calc R . .
C21 C 0.3069(5) 0.4449(4) 0.4461(4) 0.0635(11) Uani 1 2 i d . . .
H21A H 0.3752 0.5011 0.5200 0.095 Uiso 1 2 i calc R . .
H21B H 0.2480 0.4795 0.4381 0.095 Uiso 1 2 i calc R . .
H21C H 0.3438 0.4336 0.3832 0.095 Uiso 1 2 i calc R . .
C22 C 0.3307(3) -0.0347(3) 0.2336(3) 0.0422(7) Uani 1 2 i d . . .
H22 H 0.2383 -0.0701 0.1913 0.051 Uiso 1 2 i calc R . .
C23 C 0.3484(5) -0.1297(4) 0.2619(4) 0.0783(14) Uani 1 2 i d . . .
H23A H 0.4392 -0.1008 0.2980 0.118 Uiso 1 2 i calc R . .
H23B H 0.3157 -0.2076 0.1909 0.118 Uiso 1 2 i calc R . .
H23C H 0.3017 -0.1418 0.3149 0.118 Uiso 1 2 i calc R . .
C24 C 0.4038(5) -0.0139(4) 0.1528(4) 0.0755(13) Uani 1 2 i d . . .
H24A H 0.3859 0.0418 0.1298 0.113 Uiso 1 2 i calc R . .
H24B H 0.3775 -0.0924 0.0844 0.113 Uiso 1 2 i calc R . .
H24C H 0.4953 0.0226 0.1921 0.113 Uiso 1 2 i calc R . .
C25 C 0.2400(3) 0.3434(2) 0.1349(2) 0.0309(6) Uani 1 2 i d . . .
C26 C 0.3623(3) 0.3642(3) 0.1279(2) 0.0377(6) Uani 1 2 i d . . .
C27 C 0.4354(3) 0.4726(3) 0.1273(3) 0.0516(9) Uani 1 2 i d . . .
H27 H 0.5190 0.4898 0.1229 0.062 Uiso 1 2 i calc R . .
C28 C 0.3896(4) 0.5552(3) 0.1331(4) 0.0620(11) Uani 1 2 i d . . .
H28 H 0.4411 0.6282 0.1321 0.074 Uiso 1 2 i calc R . .
C29 C 0.2692(4) 0.5324(3) 0.1403(3) 0.0560(9) Uani 1 2 i d . . .
H29 H 0.2386 0.5904 0.1443 0.067 Uiso 1 2 i calc R . .
C30 C 0.1910(3) 0.4263(3) 0.1420(3) 0.0389(7) Uani 1 2 i d . . .
C31 C 0.0573(3) 0.4009(3) 0.1474(3) 0.0459(8) Uani 1 2 i d . . .
H31 H 0.0310 0.3404 0.1770 0.055 Uiso 1 2 i calc R . .
C32 C -0.0349(4) 0.3416(4) 0.0268(4) 0.0632(10) Uani 1 2 i d . . .
H32A H -0.0096 0.3976 -0.0057 0.095 Uiso 1 2 i calc R . .
H32B H -0.1213 0.3241 0.0309 0.095 Uiso 1 2 i calc R . .
H32C H -0.0330 0.2649 -0.0222 0.095 Uiso 1 2 i calc R . .
C33 C 0.0491(5) 0.5152(5) 0.2291(4) 0.0787(14) Uani 1 2 i d . . .
H33A H 0.1127 0.5543 0.3047 0.118 Uiso 1 2 i calc R . .
H33B H -0.0362 0.4919 0.2371 0.118 Uiso 1 2 i calc R . .
H33C H 0.0656 0.5728 0.1980 0.118 Uiso 1 2 i calc R . .
C34 C 0.4119(3) 0.2723(3) 0.1204(3) 0.0432(7) Uani 1 2 i d . . .
H34 H 0.3558 0.2178 0.1463 0.052 Uiso 1 2 i calc R . .
C35 C 0.3997(9) 0.1925(6) 0.0019(5) 0.122(3) Uani 1 2 i d . . .
H35A H 0.4548 0.2415 -0.0271 0.184 Uiso 1 2 i calc R . .
H35B H 0.3110 0.1530 -0.0468 0.184 Uiso 1 2 i calc R . .
H35C H 0.4251 0.1295 0.0003 0.184 Uiso 1 2 i calc R . .
C36 C 0.5428(7) 0.3307(6) 0.2004(8) 0.194(6) Uani 1 2 i d . . .
H36A H 0.5614 0.2680 0.2092 0.292 Uiso 1 2 i calc R . .
H36B H 0.5494 0.3917 0.2756 0.292 Uiso 1 2 i calc R . .
H36C H 0.6041 0.3711 0.1694 0.292 Uiso 1 2 i calc R . .

loop_
_atom_site_aniso_label
_atom_site_aniso_U_11
_atom_site_aniso_U_22
_atom_site_aniso_U_33
_atom_site_aniso_U_23
_atom_site_aniso_U_13
_atom_site_aniso_U_12
Ta1 0.02702(6) 0.01770(5) 0.02462(6) 0.00968(4) 0.00979(4) 0.01104(4)
O1 0.0323(9) 0.0247(9) 0.0286(9) 0.0106(8) 0.0093(7) 0.0183(8)
O2 0.0427(11) 0.0373(11) 0.0389(11) 0.0218(9) 0.0233(9) 0.0193(9)
O3 0.0393(11) 0.0280(10) 0.0285(10) 0.0116(8) 0.0039(8) 0.0169(9)
O4 0.0361(10) 0.0235(9) 0.0444(11) 0.0191(9) 0.0104(9) 0.0109(8)
C1 0.0284(13) 0.0405(16) 0.0292(14) 0.0161(12) 0.0109(11) 0.0103(12)
C2 0.0329(15) 0.0483(18) 0.0380(16) 0.0161(14) 0.0164(12) 0.0171(14)
C3 0.053(2) 0.082(3) 0.052(2) 0.030(2) 0.0340(18) 0.035(2)
C4 0.068(3) 0.110(4) 0.065(3) 0.058(3) 0.048(2) 0.045(3)
C5 0.066(2) 0.081(3) 0.065(2) 0.054(2) 0.038(2) 0.032(2)
C6 0.0395(16) 0.0511(19) 0.0366(16) 0.0259(15) 0.0154(13) 0.0171(14)
C7 0.063(2) 0.0465(19) 0.053(2) 0.0338(17) 0.0236(17) 0.0234(17)
C8 0.081(3) 0.047(2) 0.055(2) 0.0261(19) 0.012(2) 0.013(2)
C9 0.060(2) 0.061(3) 0.097(3) 0.049(3) 0.026(2) 0.028(2)
C10 0.0403(17) 0.0456(19) 0.056(2) 0.0169(16) 0.0225(15) 0.0230(15)
C11 0.051(2) 0.054(2) 0.068(2) 0.0331(19) 0.0278(18) 0.0323(18)
C12 0.080(3) 0.057(3) 0.080(3) 0.013(2) 0.037(3) 0.041(2)
C13 0.0310(13) 0.0244(12) 0.0288(13) 0.0139(11) 0.0066(10) 0.0083(10)
C14 0.0337(14) 0.0306(14) 0.0390(15) 0.0199(12) 0.0101(12) 0.0146(12)
C15 0.0365(16) 0.0466(18) 0.0513(19) 0.0277(16) 0.0068(14) 0.0182(14)
C16 0.0465(19) 0.051(2) 0.0425(19) 0.0186(17) -0.0036(15) 0.0137(16)
C17 0.054(2) 0.0384(17) 0.0318(16) 0.0099(14) -0.0016(14) 0.0149(15)
C18 0.0432(16) 0.0279(14) 0.0319(14) 0.0125(12) 0.0086(12) 0.0131(12)
C19 0.0571(19) 0.0331(16) 0.0314(15) 0.0073(13) 0.0066(14) 0.0220(15)
C20 0.069(2) 0.055(2) 0.062(2) 0.029(2) 0.030(2) 0.035(2)
C21 0.099(3) 0.053(2) 0.064(2) 0.037(2) 0.038(2) 0.046(2)
C22 0.0429(17) 0.0321(15) 0.0522(19) 0.0182(14) 0.0108(14) 0.0210(14)
C23 0.099(3) 0.039(2) 0.093(3) 0.027(2) 0.011(3) 0.037(2)
C24 0.097(4) 0.059(3) 0.070(3) 0.020(2) 0.048(3) 0.039(3)
C25 0.0359(14) 0.0194(12) 0.0273(13) 0.0098(10) 0.0067(11) 0.0049(10)
C26 0.0391(15) 0.0316(15) 0.0300(14) 0.0110(12) 0.0086(12) 0.0084(12)
C27 0.0448(18) 0.0429(19) 0.052(2) 0.0220(16) 0.0162(16) 0.0052(15)
C28 0.072(3) 0.0332(18) 0.066(2) 0.0274(18) 0.022(2) 0.0043(17)
C29 0.076(3) 0.0284(16) 0.066(2) 0.0275(17) 0.025(2) 0.0203(17)
C30 0.0533(18) 0.0275(14) 0.0380(16) 0.0183(13) 0.0141(13) 0.0177(13)
C31 0.057(2) 0.0401(17) 0.060(2) 0.0319(17) 0.0256(17) 0.0295(16)
C32 0.058(2) 0.061(2) 0.071(3) 0.035(2) 0.013(2) 0.027(2)
C33 0.100(4) 0.073(3) 0.080(3) 0.030(3) 0.045(3) 0.058(3)
C34 0.0336(15) 0.0436(18) 0.0446(18) 0.0159(15) 0.0104(13) 0.0161(14)
C35 0.254(9) 0.093(4) 0.063(3) 0.034(3) 0.062(4) 0.122(6)
C36 0.124(6) 0.092(5) 0.216(9) -0.040(5) -0.100(6) 0.075(4)

loop_
_atom_type_symbol
_atom_type_description
_atom_type_scat_dispersion_real
_atom_type_scat_dispersion_imag
_atom_type_scat_source
C C 0.0033 0.0016 'International Tables Vol C Tables 4.2.6.8 and 6.1.1.4'
H H 0.0000 0.0000 'International Tables Vol C Tables 4.2.6.8 and 6.1.1.4'
O O 0.0106 0.0060 'International Tables Vol C Tables 4.2.6.8 and 6.1.1.4'
Ta Ta -0.7052 6.5227 'International Tables Vol C Tables 4.2.6.8 and 6.1.1.4'

loop_
_geom_angle_atom_site_label_1
_geom_angle_atom_site_label_2
_geom_angle_atom_site_label_3
_geom_angle
_geom_angle_site_symmetry_1
_geom_angle_site_symmetry_3
_geom_angle_publ_flag
O1 Ta1 O2 115.78(9) 2 . ?
O1 Ta1 O4 117.94(9) 2 . ?
O2 Ta1 O4 123.97(9) . . ?
O1 Ta1 O3 96.35(8) 2 . ?
O2 Ta1 O3 94.34(9) . . ?
O4 Ta1 O3 94.59(9) . . ?
O1 Ta1 O1 78.80(8) 2 . ?
O2 Ta1 O1 87.87(8) . . ?
O4 Ta1 O1 87.73(8) . . ?
O3 Ta1 O1 175.15(7) . . ?
O1 Ta1 Ta1 41.98(6) 2 2 ?
O2 Ta1 Ta1 103.90(7) . 2 ?
O4 Ta1 Ta1 105.02(6) . 2 ?
O3 Ta1 Ta1 138.33(6) . 2 ?
O1 Ta1 Ta1 36.82(5) . 2 ?
Ta1 O1 Ta1 101.20(8) 2 . ?
C1 O2 Ta1 165.9(2) . . ?
C13 O3 Ta1 165.75(18) . . ?
C25 O4 Ta1 172.9(2) . . ?
O2 C1 C6 119.0(3) . . ?
O2 C1 C2 117.2(3) . . ?
C6 C1 C2 123.8(3) . . ?
C3 C2 C1 116.8(3) . . ?
C3 C2 C10 122.3(3) . . ?
C1 C2 C10 120.8(3) . . ?
C4 C3 C2 121.1(4) . . ?
C3 C4 C5 120.5(3) . . ?
C4 C5 C6 121.2(4) . . ?
C1 C6 C5 116.6(3) . . ?
C1 C6 C7 122.6(3) . . ?
C5 C6 C7 120.8(3) . . ?
C6 C7 C9 110.1(3) . . ?
C6 C7 C8 113.2(3) . . ?
C9 C7 C8 110.7(3) . . ?
C2 C10 C11 110.2(3) . . ?
C2 C10 C12 114.3(3) . . ?
C11 C10 C12 109.8(3) . . ?
O3 C13 C14 118.4(2) . . ?
O3 C13 C18 118.7(3) . . ?
C14 C13 C18 122.9(3) . . ?
C15 C14 C13 117.4(3) . . ?
C15 C14 C22 122.4(3) . . ?
C13 C14 C22 120.2(3) . . ?
C16 C15 C14 121.3(3) . . ?
C15 C16 C17 120.0(3) . . ?
C16 C17 C18 121.6(3) . . ?
C17 C18 C13 116.7(3) . . ?
C17 C18 C19 121.0(3) . . ?
C13 C18 C19 122.3(3) . . ?
C21 C19 C18 112.4(3) . . ?
C21 C19 C20 111.9(3) . . ?
C18 C19 C20 111.6(3) . . ?
C14 C22 C24 111.9(3) . . ?
C14 C22 C23 112.9(3) . . ?
C24 C22 C23 110.1(4) . . ?
O4 C25 C30 118.1(3) . . ?
O4 C25 C26 119.1(3) . . ?
C30 C25 C26 122.8(3) . . ?
C27 C26 C25 117.0(3) . . ?
C27 C26 C34 121.8(3) . . ?
C25 C26 C34 121.2(3) . . ?
C28 C27 C26 121.6(3) . . ?
C27 C28 C29 120.0(3) . . ?
C28 C29 C30 121.6(3) . . ?
C29 C30 C25 117.0(3) . . ?
C29 C30 C31 121.1(3) . . ?
C25 C30 C31 121.9(3) . . ?
C30 C31 C32 109.9(3) . . ?
C30 C31 C33 112.9(3) . . ?
C32 C31 C33 111.0(3) . . ?
C35 C34 C36 112.5(6) . . ?
C35 C34 C26 112.4(3) . . ?
C36 C34 C26 112.5(3) . . ?

loop_
_geom_bond_atom_site_label_1
_geom_bond_atom_site_label_2
_geom_bond_distance
_geom_bond_site_symmetry_2
_geom_bond_publ_flag
Ta1 O1 1.8503(18) 2 ?
Ta1 O2 1.8719(19) . ?
Ta1 O4 1.8773(18) . ?
Ta1 O3 1.8899(19) . ?
Ta1 O1 2.0652(18) . ?
Ta1 Ta1 3.0286(2) 2 ?
O1 Ta1 1.8503(18) 2 ?
O2 C1 1.370(3) . ?
O3 C13 1.361(3) . ?
O4 C25 1.367(3) . ?
C1 C6 1.390(4) . ?
C1 C2 1.398(4) . ?
C2 C3 1.391(5) . ?
C2 C10 1.512(5) . ?
C3 C4 1.374(6) . ?
C4 C5 1.381(6) . ?
C5 C6 1.395(4) . ?
C6 C7 1.517(5) . ?
C7 C9 1.522(5) . ?
C7 C8 1.528(5) . ?
C10 C11 1.527(5) . ?
C10 C12 1.532(5) . ?
C13 C14 1.400(4) . ?
C13 C18 1.400(4) . ?
C14 C15 1.388(4) . ?
C14 C22 1.510(4) . ?
C15 C16 1.378(5) . ?
C16 C17 1.379(5) . ?
C17 C18 1.397(4) . ?
C18 C19 1.520(4) . ?
C19 C21 1.510(5) . ?
C19 C20 1.527(5) . ?
C22 C24 1.514(5) . ?
C22 C23 1.526(5) . ?
C25 C30 1.397(4) . ?
C25 C26 1.399(4) . ?
C26 C27 1.394(4) . ?
C26 C34 1.511(5) . ?
C27 C28 1.370(6) . ?
C28 C29 1.375(6) . ?
C29 C30 1.393(4) . ?
C30 C31 1.517(5) . ?
C31 C32 1.524(5) . ?
C31 C33 1.527(5) . ?
C34 C35 1.466(6) . ?
C34 C36 1.483(6) . ?

loop_
_geom_torsion_atom_site_label_1
_geom_torsion_atom_site_label_2
_geom_torsion_atom_site_label_3
_geom_torsion_atom_site_label_4
_geom_torsion
_geom_torsion_site_symmetry_1
_geom_torsion_site_symmetry_2
_geom_torsion_site_symmetry_3
_geom_torsion_site_symmetry_4
_geom_torsion_publ_flag
O2 C1 C2 C3 -179.1(3) . . . . ?
C6 C1 C2 C3 1.2(5) . . . . ?
O2 C1 C2 C10 3.9(4) . . . . ?
C6 C1 C2 C10 -175.8(3) . . . . ?
C1 C2 C3 C4 -0.8(6) . . . . ?
C10 C2 C3 C4 176.2(4) . . . . ?
C2 C3 C4 C5 -0.5(7) . . . . ?
C3 C4 C5 C6 1.4(7) . . . . ?
O2 C1 C6 C5 179.9(3) . . . . ?
C2 C1 C6 C5 -0.4(5) . . . . ?
O2 C1 C6 C7 1.9(5) . . . . ?
C2 C1 C6 C7 -178.4(3) . . . . ?
C4 C5 C6 C1 -0.9(6) . . . . ?
C4 C5 C6 C7 177.1(4) . . . . ?
C1 C6 C7 C9 97.0(4) . . . . ?
C5 C6 C7 C9 -80.9(4) . . . . ?
C1 C6 C7 C8 -138.5(3) . . . . ?
C5 C6 C7 C8 43.6(5) . . . . ?
C3 C2 C10 C11 -106.1(4) . . . . ?
C1 C2 C10 C11 70.7(4) . . . . ?
C3 C2 C10 C12 18.1(5) . . . . ?
C1 C2 C10 C12 -165.1(3) . . . . ?
O3 C13 C14 C15 177.0(3) . . . . ?
C18 C13 C14 C15 -3.4(4) . . . . ?
O3 C13 C14 C22 -2.6(4) . . . . ?
C18 C13 C14 C22 177.0(3) . . . . ?
C13 C14 C15 C16 0.8(5) . . . . ?
C22 C14 C15 C16 -179.6(3) . . . . ?
C14 C15 C16 C17 1.6(6) . . . . ?
C15 C16 C17 C18 -1.5(6) . . . . ?
C16 C17 C18 C13 -0.9(5) . . . . ?
C16 C17 C18 C19 179.1(3) . . . . ?
O3 C13 C18 C17 -177.0(3) . . . . ?
C14 C13 C18 C17 3.4(4) . . . . ?
O3 C13 C18 C19 3.0(4) . . . . ?
C14 C13 C18 C19 -176.6(3) . . . . ?
C17 C18 C19 C21 68.9(4) . . . . ?
C13 C18 C19 C21 -111.1(3) . . . . ?
C17 C18 C19 C20 -57.8(4) . . . . ?
C13 C18 C19 C20 122.2(3) . . . . ?
C15 C14 C22 C24 -88.0(4) . . . . ?
C13 C14 C22 C24 91.7(4) . . . . ?
C15 C14 C22 C23 36.9(5) . . . . ?
C13 C14 C22 C23 -143.5(3) . . . . ?
O4 C25 C26 C27 -179.1(3) . . . . ?
C30 C25 C26 C27 -0.4(4) . . . . ?
O4 C25 C26 C34 1.3(4) . . . . ?
C30 C25 C26 C34 180.0(3) . . . . ?
C25 C26 C27 C28 -0.2(5) . . . . ?
C34 C26 C27 C28 179.4(3) . . . . ?
C26 C27 C28 C29 0.4(6) . . . . ?
C27 C28 C29 C30 0.0(6) . . . . ?
C28 C29 C30 C25 -0.5(5) . . . . ?
C28 C29 C30 C31 -178.7(4) . . . . ?
O4 C25 C30 C29 179.4(3) . . . . ?
C26 C25 C30 C29 0.8(5) . . . . ?
O4 C25 C30 C31 -2.4(4) . . . . ?
C26 C25 C30 C31 178.9(3) . . . . ?
C29 C30 C31 C32 84.0(4) . . . . ?
C25 C30 C31 C32 -94.0(4) . . . . ?
C29 C30 C31 C33 -40.6(5) . . . . ?
C25 C30 C31 C33 141.4(3) . . . . ?
C27 C26 C34 C35 -81.2(5) . . . . ?
C25 C26 C34 C35 98.4(5) . . . . ?
C27 C26 C34 C36 47.1(7) . . . . ?
C25 C26 C34 C36 -133.3(6) . . . . ?
